data_7013089
loop_
_publ_author_name
'Hartinger, Christian G.'
'Nazarov, Alexey A.'
'Chevchenko, Vladimir'
'Arion, Vladimir B.'
'Galanski, Markus'
'Keppler, Bernhard K.'

_publ_section_title
;
 Synthesis, crystal structures, and electrospray ionisation mass
 spectrometry investigations of ether- and thioether-substituted
 ferrocenes
;
_journal_issue 15
_journal_name_full 'Dalton Transactions'
_journal_page_first 3098
_journal_paper_doi 10.1039/b304115h
_journal_year 2003
_chemical_formula_sum 'C18 H22 Fe S4'
_chemical_formula_weight 422.45
_chemical_name_common 1,1&#x00EF;-bis(1,3-dithiane-2-yl)-ferrocene
_chemical_name_systematic
;
1,1&#x00EF;-bis(1,3-dithiane-2-yl)-ferrocene
;
_space_group_IT_number 9
_symmetry_cell_setting monoclinic
_symmetry_space_group_name_Hall 'C -2yc'
_symmetry_space_group_name_H-M 'C 1 c 1'
_atom_sites_solution_hydrogens geom
_atom_sites_solution_primary direct
_atom_sites_solution_secondary difmap
_audit_creation_method SHELXL-97
_cell_angle_alpha 90.00
_cell_angle_beta 125.43(3)
_cell_angle_gamma 90.00
_cell_formula_units_Z 4
_cell_length_a 12.203(2)
_cell_length_b 18.686(4)
_cell_length_c 9.861(2)
_cell_measurement_temperature 110(2)
_cell_volume 1832.2(9)
_computing_structure_refinement 'SHELXL-97 (Sheldrick, 1997)'
_computing_structure_solution 'SHELXS-97 (Sheldrick, 1990)'
_diffrn_ambient_temperature 293(2)
_diffrn_measured_fraction_theta_full 0.500
_diffrn_measured_fraction_theta_max 0.500
_diffrn_radiation_monochromator graphite
_diffrn_radiation_source 'fine-focus sealed tube'
_diffrn_radiation_type MoK\a
_diffrn_radiation_wavelength 0.71073
_diffrn_reflns_av_R_equivalents 0.0181
_diffrn_reflns_av_sigmaI/netI 0.0354
_diffrn_reflns_limit_h_max 16
_diffrn_reflns_limit_h_min -16
_diffrn_reflns_limit_k_max 24
_diffrn_reflns_limit_k_min -24
_diffrn_reflns_limit_l_max 13
_diffrn_reflns_limit_l_min -13
_diffrn_reflns_number 4479
_diffrn_reflns_theta_full 28.30
_diffrn_reflns_theta_max 28.30
_diffrn_reflns_theta_min 2.18
_exptl_absorpt_coefficient_mu 1.275
_exptl_absorpt_correction_type none
_exptl_crystal_colour yellow
_exptl_crystal_density_diffrn 1.531
_exptl_crystal_density_method 'not measured'
_exptl_crystal_F_000 880
_exptl_crystal_size_max 0.30
_exptl_crystal_size_mid 0.10
_exptl_crystal_size_min 0.05
_refine_diff_density_max 0.266
_refine_diff_density_min -0.318
_refine_diff_density_rms 0.050
_refine_ls_abs_structure_details 'Flack H D (1983), Acta Cryst. A39, 876-881'
_refine_ls_abs_structure_Flack 0.435(12)
_refine_ls_extinction_coef 0.00099(16)
_refine_ls_extinction_expression Fc^*^=kFc[1+0.001xFc^2^\l^3^/sin(2\q)]^-1/4^
_refine_ls_extinction_method SHELXL
_refine_ls_goodness_of_fit_ref 1.080
_refine_ls_hydrogen_treatment mixed
_refine_ls_matrix_type full
_refine_ls_number_parameters 297
_refine_ls_number_reflns 4467
_refine_ls_number_restraints 2
_refine_ls_restrained_S_all 1.080
_refine_ls_R_factor_all 0.0324
_refine_ls_R_factor_gt 0.0290
_refine_ls_shift/su_max 0.001
_refine_ls_shift/su_mean 0.000
_refine_ls_structure_factor_coef Fsqd
_refine_ls_weighting_details 'w=1/[\s^2^(Fo^2^)+(0.0150P)^2^+3.0000P] where P=(Fo^2^+2Fc^2^)/3'
_refine_ls_weighting_scheme calc
_refine_ls_wR_factor_gt 0.0612
_refine_ls_wR_factor_ref 0.0623
_reflns_number_gt 4263
_reflns_number_total 4467
_reflns_threshold_expression >2sigma(I)
_cod_data_source_file b304115h.txt
_cod_data_source_block CH10
_cod_depositor_comments
;
The following automatic conversions were performed:

'_refine_ls_weighting_scheme' value 'calc
w=1/[\s^2^(Fo^2^)+(0.0150P)^2^+3.0000P] where P=(Fo^2^+2Fc^2^)/3' was
changed to 'calc'. New tag '_refine_ls_weighting_details' was
created. The value of the new tag was set to
'w=1/[\s^2^(Fo^2^)+(0.0150P)^2^+3.0000P] where P=(Fo^2^+2Fc^2^)/3'.

Automatic conversion script
Id: cif_fix_values 3143 2015-03-26 13:38:13Z robertas 
;
_cod_original_cell_volume 1832.2(6)
_cod_original_sg_symbol_H-M Cc
_cod_database_code 7013089

loop_
_symmetry_equiv_pos_as_xyz
'x, y, z'
'x, -y, z+1/2'
'x+1/2, y+1/2, z'
'x+1/2, -y+1/2, z+1/2'

loop_
_atom_site_label
_atom_site_type_symbol
_atom_site_fract_x
_atom_site_fract_y
_atom_site_fract_z
_atom_site_U_iso_or_equiv
_atom_site_adp_type
_atom_site_occupancy
_atom_site_calc_flag
_atom_site_refinement_flags
_atom_site_disorder_assembly
_atom_site_disorder_group
Fe Fe 0.03003(3) 0.365512(17) 0.92820(3) 0.01347(8) Uani 1 d . . .
S1 S 0.28966(6) 0.37450(3) 0.72265(7) 0.01658(13) Uani 1 d . . .
S2 S 0.04938(7) 0.27890(3) 0.61433(8) 0.02060(14) Uani 1 d . . .
S3 S -0.17515(7) 0.52755(4) 0.86933(9) 0.02607(16) Uani 1 d . . .
S4 S -0.41551(7) 0.42951(4) 0.71213(10) 0.03159(18) Uani 1 d . . .
C1 C 0.1456(2) 0.38588(13) 0.8444(3) 0.0137(5) Uani 1 d . . .
C2 C 0.1078(2) 0.45130(13) 0.8825(3) 0.0169(5) Uani 1 d . . .
C3 C 0.1576(3) 0.44907(14) 1.0532(3) 0.0188(5) Uani 1 d . . .
C4 C 0.2269(2) 0.38316(14) 1.1218(3) 0.0189(5) Uani 1 d . . .
C5 C 0.2188(2) 0.34411(14) 0.9923(3) 0.0159(5) Uani 1 d . . .
C6 C 0.1240(3) 0.36709(13) 0.6829(3) 0.0149(5) Uani 1 d . . .
C7 C 0.2496(3) 0.34775(16) 0.5219(3) 0.0214(5) Uani 1 d . . .
C8 C 0.1891(3) 0.27376(16) 0.4693(4) 0.0242(6) Uani 1 d . . .
C9 C 0.0500(3) 0.26994(17) 0.4323(4) 0.0259(6) Uani 1 d . . .
C10 C -0.1704(2) 0.38288(13) 0.8242(3) 0.0163(5) Uani 1 d . . .
C11 C -0.1553(2) 0.32747(13) 0.7361(3) 0.0173(5) Uani 1 d . . .
C12 C -0.0774(3) 0.27180(14) 0.8509(3) 0.0201(5) Uani 1 d . . .
C13 C -0.0449(3) 0.29243(14) 1.0089(3) 0.0201(5) Uani 1 d . . .
C14 C -0.1021(3) 0.36072(14) 0.9930(3) 0.0184(5) Uani 1 d . . .
C15 C -0.2555(2) 0.44821(14) 0.7438(3) 0.0181(5) Uani 1 d . . .
C16 C -0.3044(3) 0.59282(15) 0.7360(4) 0.0283(6) Uani 1 d . . .
C17 C -0.4400(3) 0.57875(16) 0.7042(4) 0.0289(6) Uani 1 d . . .
C18 C -0.5069(3) 0.51067(17) 0.6056(5) 0.0344(7) Uani 1 d . . .
H2 H 0.058(3) 0.4886(15) 0.812(3) 0.014(7) Uiso 1 d . . .
H3 H 0.145(3) 0.4822(16) 1.111(4) 0.018(7) Uiso 1 d . . .
H4 H 0.266(3) 0.3666(15) 1.234(4) 0.018(7) Uiso 1 d . . .
H5 H 0.256(3) 0.2960(16) 1.009(4) 0.017(7) Uiso 1 d . . .
H6 H 0.067(3) 0.3990(16) 0.596(4) 0.020(7) Uiso 1 d . . .
H7A H 0.017(3) 0.2240(16) 0.390(4) 0.020(7) Uiso 1 d . . .
H7B H -0.007(4) 0.3039(19) 0.353(4) 0.038(10) Uiso 1 d . . .
H8A H 0.249(4) 0.2385(17) 0.551(4) 0.027(8) Uiso 1 d . . .
H8B H 0.183(4) 0.2619(18) 0.370(4) 0.038(10) Uiso 1 d . . .
H9A H 0.329(4) 0.3473(17) 0.538(4) 0.025(9) Uiso 1 d . . .
H9B H 0.192(3) 0.3854(17) 0.439(4) 0.027(8) Uiso 1 d . . .
H11 H -0.196(3) 0.3303(16) 0.613(4) 0.021(7) Uiso 1 d . . .
H12 H -0.051(3) 0.2271(16) 0.826(3) 0.016(7) Uiso 1 d . . .
H13 H 0.010(3) 0.2638(18) 1.110(4) 0.033(9) Uiso 1 d . . .
H14 H -0.093(3) 0.3839(16) 1.081(4) 0.019(7) Uiso 1 d . . .
H15 H -0.272(3) 0.4593(16) 0.634(4) 0.022(8) Uiso 1 d . . .
H16A H -0.270(4) 0.6368(19) 0.801(5) 0.035(10) Uiso 1 d . . .
H16B H -0.316(4) 0.5941(19) 0.628(5) 0.037(10) Uiso 1 d . . .
H17A H -0.499(3) 0.6174(17) 0.641(4) 0.022(8) Uiso 1 d . . .
H17B H -0.430(3) 0.5754(18) 0.802(4) 0.030(9) Uiso 1 d . . .
H18A H -0.599(4) 0.505(2) 0.588(5) 0.044(10) Uiso 1 d . . .
H18B H -0.518(4) 0.5141(19) 0.499(5) 0.041(10) Uiso 1 d . . .

loop_
_atom_site_aniso_label
_atom_site_aniso_U_11
_atom_site_aniso_U_22
_atom_site_aniso_U_33
_atom_site_aniso_U_23
_atom_site_aniso_U_13
_atom_site_aniso_U_12
Fe 0.01032(16) 0.01316(15) 0.01717(16) -0.00009(13) 0.00810(13) -0.00055(13)
S1 0.0112(3) 0.0195(3) 0.0188(3) -0.0008(2) 0.0086(2) -0.0006(2)
S2 0.0218(3) 0.0193(3) 0.0265(3) -0.0074(2) 0.0173(3) -0.0072(2)
S3 0.0129(3) 0.0190(3) 0.0344(4) -0.0068(3) 0.0069(3) 0.0002(3)
S4 0.0127(3) 0.0240(3) 0.0528(5) 0.0060(3) 0.0160(3) 0.0006(3)
C1 0.0090(11) 0.0124(11) 0.0195(12) -0.0007(9) 0.0081(9) -0.0006(9)
C2 0.0133(12) 0.0131(12) 0.0265(13) -0.0009(10) 0.0128(11) -0.0017(9)
C3 0.0166(13) 0.0175(12) 0.0264(13) -0.0095(10) 0.0148(11) -0.0063(10)
C4 0.0116(12) 0.0253(13) 0.0184(12) -0.0032(10) 0.0079(10) -0.0019(10)
C5 0.0099(11) 0.0160(12) 0.0209(12) 0.0001(10) 0.0084(10) 0.0011(10)
C6 0.0116(11) 0.0148(12) 0.0191(12) 0.0020(9) 0.0094(10) 0.0016(9)
C7 0.0141(13) 0.0332(15) 0.0202(13) -0.0001(11) 0.0118(11) 0.0001(11)
C8 0.0183(14) 0.0328(15) 0.0225(13) -0.0069(11) 0.0123(12) -0.0013(11)
C9 0.0188(14) 0.0350(15) 0.0262(13) -0.0131(13) 0.0143(12) -0.0083(12)
C10 0.0104(11) 0.0156(11) 0.0222(12) 0.0003(10) 0.0091(10) -0.0014(9)
C11 0.0097(11) 0.0186(12) 0.0210(12) -0.0015(9) 0.0074(10) -0.0031(9)
C12 0.0151(12) 0.0149(12) 0.0287(14) -0.0013(10) 0.0117(11) -0.0042(10)
C13 0.0162(12) 0.0212(13) 0.0251(13) 0.0054(11) 0.0131(11) -0.0032(10)
C14 0.0153(12) 0.0239(13) 0.0198(12) 0.0001(10) 0.0124(11) -0.0016(10)
C15 0.0128(12) 0.0194(12) 0.0205(12) -0.0004(10) 0.0088(10) -0.0010(10)
C16 0.0191(14) 0.0197(14) 0.0410(17) -0.0005(12) 0.0145(13) 0.0023(11)
C17 0.0184(15) 0.0259(15) 0.0411(17) 0.0041(13) 0.0165(14) 0.0076(11)
C18 0.0135(14) 0.0276(15) 0.049(2) 0.0038(14) 0.0108(14) 0.0044(11)

loop_
_atom_type_symbol
_atom_type_description
_atom_type_scat_dispersion_real
_atom_type_scat_dispersion_imag
_atom_type_scat_source
C C 0.0033 0.0016 'International Tables Vol C Tables 4.2.6.8 and 6.1.1.4'
H H 0.0000 0.0000 'International Tables Vol C Tables 4.2.6.8 and 6.1.1.4'
S S 0.1246 0.1234 'International Tables Vol C Tables 4.2.6.8 and 6.1.1.4'
Fe Fe 0.3463 0.8444 'International Tables Vol C Tables 4.2.6.8 and 6.1.1.4'

loop_
_geom_angle_atom_site_label_1
_geom_angle_atom_site_label_2
_geom_angle_atom_site_label_3
_geom_angle
_geom_angle_site_symmetry_1
_geom_angle_site_symmetry_3
_geom_angle_publ_flag
C3 Fe C1 68.75(10) . . ?
C3 Fe C2 40.75(10) . . ?
C1 Fe C2 41.05(9) . . ?
C3 Fe C13 129.30(11) . . ?
C1 Fe C13 148.43(10) . . ?
C2 Fe C13 168.67(11) . . ?
C3 Fe C5 68.55(10) . . ?
C1 Fe C5 40.74(10) . . ?
C2 Fe C5 68.73(10) . . ?
C13 Fe C5 115.30(11) . . ?
C3 Fe C12 167.98(11) . . ?
C1 Fe C12 116.83(11) . . ?
C2 Fe C12 150.10(11) . . ?
C13 Fe C12 40.58(11) . . ?
C5 Fe C12 108.11(11) . . ?
C3 Fe C4 40.75(11) . . ?
C1 Fe C4 68.63(10) . . ?
C2 Fe C4 68.64(11) . . ?
C13 Fe C4 106.97(11) . . ?
C5 Fe C4 40.69(10) . . ?
C12 Fe C4 129.39(11) . . ?
C3 Fe C14 107.90(11) . . ?
C1 Fe C14 170.43(10) . . ?
C2 Fe C14 130.73(10) . . ?
C13 Fe C14 40.54(11) . . ?
C5 Fe C14 147.51(11) . . ?
C12 Fe C14 68.30(11) . . ?
C4 Fe C14 115.15(11) . . ?
C3 Fe C10 116.81(11) . . ?
C1 Fe C10 132.02(10) . . ?
C2 Fe C10 109.66(10) . . ?
C13 Fe C10 68.20(10) . . ?
C5 Fe C10 170.46(10) . . ?
C12 Fe C10 68.30(10) . . ?
C4 Fe C10 148.36(10) . . ?
C14 Fe C10 40.57(10) . . ?
C3 Fe C11 150.11(10) . . ?
C1 Fe C11 109.87(10) . . ?
C2 Fe C11 118.10(10) . . ?
C13 Fe C11 68.09(11) . . ?
C5 Fe C11 131.04(10) . . ?
C12 Fe C11 40.44(10) . . ?
C4 Fe C11 168.73(11) . . ?
C14 Fe C11 68.24(11) . . ?
C10 Fe C11 40.66(10) . . ?
C7 S1 C6 100.38(13) . . ?
C9 S2 C6 99.46(13) . . ?
C15 S3 C16 98.96(13) . . ?
C18 S4 C15 100.19(14) . . ?
C5 C1 C2 107.8(2) . . ?
C5 C1 C6 125.5(2) . . ?
C2 C1 C6 126.5(2) . . ?
C5 C1 Fe 69.74(14) . . ?
C2 C1 Fe 69.47(13) . . ?
C6 C1 Fe 130.54(17) . . ?
C3 C2 C1 107.7(2) . . ?
C3 C2 Fe 69.50(15) . . ?
C1 C2 Fe 69.47(13) . . ?
C3 C2 H2 124.2(17) . . ?
C1 C2 H2 128.1(17) . . ?
Fe C2 H2 125.1(18) . . ?
C2 C3 C4 108.5(2) . . ?
C2 C3 Fe 69.74(14) . . ?
C4 C3 Fe 70.11(15) . . ?
C2 C3 H3 127.5(18) . . ?
C4 C3 H3 124.0(18) . . ?
Fe C3 H3 123.2(19) . . ?
C3 C4 C5 107.7(2) . . ?
C3 C4 Fe 69.14(14) . . ?
C5 C4 Fe 69.40(14) . . ?
C3 C4 H4 125.7(17) . . ?
C5 C4 H4 126.4(17) . . ?
Fe C4 H4 123.2(18) . . ?
C1 C5 C4 108.3(2) . . ?
C1 C5 Fe 69.51(14) . . ?
C4 C5 Fe 69.91(15) . . ?
C1 C5 H5 129.4(17) . . ?
C4 C5 H5 122.2(17) . . ?
Fe C5 H5 124.2(17) . . ?
C1 C6 S2 110.51(17) . . ?
C1 C6 S1 105.28(17) . . ?
S2 C6 S1 113.74(13) . . ?
C1 C6 H6 113.8(18) . . ?
S2 C6 H6 106.9(18) . . ?
S1 C6 H6 106.7(19) . . ?
C8 C7 S1 113.34(19) . . ?
C8 C7 H9A 108(2) . . ?
S1 C7 H9A 104(2) . . ?
C8 C7 H9B 113.1(18) . . ?
S1 C7 H9B 108.2(18) . . ?
H9A C7 H9B 110(3) . . ?
C7 C8 C9 112.4(2) . . ?
C7 C8 H8A 111(2) . . ?
C9 C8 H8A 112(2) . . ?
C7 C8 H8B 107(2) . . ?
C9 C8 H8B 109(2) . . ?
H8A C8 H8B 105(3) . . ?
C8 C9 S2 113.9(2) . . ?
C8 C9 H7A 107(2) . . ?
S2 C9 H7A 106.0(18) . . ?
C8 C9 H7B 111(2) . . ?
S2 C9 H7B 110(2) . . ?
H7A C9 H7B 109(3) . . ?
C14 C10 C11 107.8(2) . . ?
C14 C10 C15 127.7(2) . . ?
C11 C10 C15 124.3(2) . . ?
C14 C10 Fe 69.55(15) . . ?
C11 C10 Fe 69.75(14) . . ?
C15 C10 Fe 130.68(18) . . ?
C12 C11 C10 108.0(2) . . ?
C12 C11 Fe 69.48(14) . . ?
C10 C11 Fe 69.59(14) . . ?
C12 C11 H11 129.2(17) . . ?
C10 C11 H11 122.9(17) . . ?
Fe C11 H11 127.0(17) . . ?
C13 C12 C11 107.9(2) . . ?
C13 C12 Fe 69.42(15) . . ?
C11 C12 Fe 70.08(14) . . ?
C13 C12 H12 125.6(17) . . ?
C11 C12 H12 126.5(17) . . ?
Fe C12 H12 126.2(17) . . ?
C14 C13 C12 108.5(2) . . ?
C14 C13 Fe 70.08(15) . . ?
C12 C13 Fe 70.00(14) . . ?
C14 C13 H13 127(2) . . ?
C12 C13 H13 124(2) . . ?
Fe C13 H13 125(2) . . ?
C13 C14 C10 107.9(2) . . ?
C13 C14 Fe 69.38(15) . . ?
C10 C14 Fe 69.88(15) . . ?
C13 C14 H14 122.5(19) . . ?
C10 C14 H14 129.7(19) . . ?
Fe C14 H14 125.9(19) . . ?
C10 C15 S3 111.75(18) . . ?
C10 C15 S4 106.24(18) . . ?
S3 C15 S4 112.06(14) . . ?
C10 C15 H15 112.5(18) . . ?
S3 C15 H15 105.1(18) . . ?
S4 C15 H15 109.3(18) . . ?
C17 C16 S3 114.7(2) . . ?
C17 C16 H16A 106(2) . . ?
S3 C16 H16A 103(2) . . ?
C17 C16 H16B 109(2) . . ?
S3 C16 H16B 108(2) . . ?
H16A C16 H16B 115(3) . . ?
C16 C17 C18 113.2(3) . . ?
C16 C17 H17A 108.7(19) . . ?
C18 C17 H17A 107.1(19) . . ?
C16 C17 H17B 110(2) . . ?
C18 C17 H17B 108(2) . . ?
H17A C17 H17B 110(3) . . ?
C17 C18 S4 114.0(2) . . ?
C17 C18 H18A 108(2) . . ?
S4 C18 H18A 105(2) . . ?
C17 C18 H18B 109(2) . . ?
S4 C18 H18B 109(2) . . ?
H18A C18 H18B 111(3) . . ?

loop_
_geom_bond_atom_site_label_1
_geom_bond_atom_site_label_2
_geom_bond_distance
_geom_bond_site_symmetry_2
_geom_bond_publ_flag
Fe C3 2.038(3) . ?
Fe C1 2.042(2) . ?
Fe C2 2.042(2) . ?
Fe C13 2.044(2) . ?
Fe C5 2.045(3) . ?
Fe C12 2.051(3) . ?
Fe C4 2.051(3) . ?
Fe C14 2.053(3) . ?
Fe C10 2.057(3) . ?
Fe C11 2.059(3) . ?
S1 C7 1.813(3) . ?
S1 C6 1.828(3) . ?
S2 C9 1.807(3) . ?
S2 C6 1.813(3) . ?
S3 C15 1.812(3) . ?
S3 C16 1.816(3) . ?
S4 C18 1.814(3) . ?
S4 C15 1.823(3) . ?
C1 C5 1.422(4) . ?
C1 C2 1.432(3) . ?
C1 C6 1.497(3) . ?
C2 C3 1.421(4) . ?
C2 H2 0.92(3) . ?
C3 C4 1.424(4) . ?
C3 H3 0.92(3) . ?
C4 C5 1.424(4) . ?
C4 H4 0.97(3) . ?
C5 H5 0.98(3) . ?
C6 H6 0.94(3) . ?
C7 C8 1.510(4) . ?
C7 H9A 0.89(4) . ?
C7 H9B 1.00(3) . ?
C8 C9 1.517(4) . ?
C8 H8A 0.96(3) . ?
C8 H8B 0.96(4) . ?
C9 H7A 0.94(3) . ?
C9 H7B 0.93(4) . ?
C10 C14 1.425(4) . ?
C10 C11 1.430(4) . ?
C10 C15 1.498(4) . ?
C11 C12 1.421(4) . ?
C11 H11 1.01(3) . ?
C12 C13 1.420(4) . ?
C12 H12 0.98(3) . ?
C13 C14 1.419(4) . ?
C13 H13 0.98(3) . ?
C14 H14 0.92(3) . ?
C15 H15 1.00(3) . ?
C16 C17 1.519(4) . ?
C16 H16A 0.97(4) . ?
C16 H16B 0.99(4) . ?
C17 C18 1.520(4) . ?
C17 H17A 0.95(3) . ?
C17 H17B 0.90(4) . ?
C18 H18A 1.04(4) . ?
C18 H18B 0.98(4) . ?

loop_
_geom_torsion_atom_site_label_1
_geom_torsion_atom_site_label_2
_geom_torsion_atom_site_label_3
_geom_torsion_atom_site_label_4
_geom_torsion
_geom_torsion_site_symmetry_1
_geom_torsion_site_symmetry_2
_geom_torsion_site_symmetry_3
_geom_torsion_site_symmetry_4
_geom_torsion_publ_flag
C3 Fe C1 C5 81.39(16) . . . . ?
C2 Fe C1 C5 119.1(2) . . . . ?
C13 Fe C1 C5 -50.3(3) . . . . ?
C12 Fe C1 C5 -86.95(17) . . . . ?
C4 Fe C1 C5 37.51(15) . . . . ?
C14 Fe C1 C5 152.6(6) . . . . ?
C10 Fe C1 C5 -171.09(16) . . . . ?
C11 Fe C1 C5 -130.55(15) . . . . ?
C3 Fe C1 C2 -37.71(15) . . . . ?
C13 Fe C1 C2 -169.42(19) . . . . ?
C5 Fe C1 C2 -119.1(2) . . . . ?
C12 Fe C1 C2 153.95(15) . . . . ?
C4 Fe C1 C2 -81.60(16) . . . . ?
C14 Fe C1 C2 33.5(7) . . . . ?
C10 Fe C1 C2 69.81(19) . . . . ?
C11 Fe C1 C2 110.34(16) . . . . ?
C3 Fe C1 C6 -158.7(2) . . . . ?
C2 Fe C1 C6 -121.0(3) . . . . ?
C13 Fe C1 C6 69.6(3) . . . . ?
C5 Fe C1 C6 119.9(3) . . . . ?
C12 Fe C1 C6 32.9(3) . . . . ?
C4 Fe C1 C6 157.4(2) . . . . ?
C14 Fe C1 C6 -87.5(7) . . . . ?
C10 Fe C1 C6 -51.2(3) . . . . ?
C11 Fe C1 C6 -10.7(2) . . . . ?
C5 C1 C2 C3 -0.2(3) . . . . ?
C6 C1 C2 C3 -174.9(2) . . . . ?
Fe C1 C2 C3 59.19(17) . . . . ?
C5 C1 C2 Fe -59.43(17) . . . . ?
C6 C1 C2 Fe 125.9(2) . . . . ?
C1 Fe C2 C3 -119.2(2) . . . . ?
C13 Fe C2 C3 31.6(6) . . . . ?
C5 Fe C2 C3 -81.42(16) . . . . ?
C12 Fe C2 C3 -171.0(2) . . . . ?
C4 Fe C2 C3 -37.59(15) . . . . ?
C14 Fe C2 C3 67.80(19) . . . . ?
C10 Fe C2 C3 108.61(16) . . . . ?
C11 Fe C2 C3 152.36(15) . . . . ?
C3 Fe C2 C1 119.2(2) . . . . ?
C13 Fe C2 C1 150.7(5) . . . . ?
C5 Fe C2 C1 37.73(15) . . . . ?
C12 Fe C2 C1 -51.8(3) . . . . ?
C4 Fe C2 C1 81.56(16) . . . . ?
C14 Fe C2 C1 -173.05(16) . . . . ?
C10 Fe C2 C1 -132.24(15) . . . . ?
C11 Fe C2 C1 -88.49(17) . . . . ?
C1 C2 C3 C4 0.5(3) . . . . ?
Fe C2 C3 C4 59.64(18) . . . . ?
C1 C2 C3 Fe -59.17(16) . . . . ?
C1 Fe C3 C2 37.98(14) . . . . ?
C13 Fe C3 C2 -172.36(15) . . . . ?
C5 Fe C3 C2 81.87(16) . . . . ?
C12 Fe C3 C2 157.9(5) . . . . ?
C4 Fe C3 C2 119.5(2) . . . . ?
C14 Fe C3 C2 -132.50(15) . . . . ?
C10 Fe C3 C2 -89.48(17) . . . . ?
C11 Fe C3 C2 -55.2(3) . . . . ?
C1 Fe C3 C4 -81.51(16) . . . . ?
C2 Fe C3 C4 -119.5(2) . . . . ?
C13 Fe C3 C4 68.15(19) . . . . ?
C5 Fe C3 C4 -37.62(15) . . . . ?
C12 Fe C3 C4 38.4(6) . . . . ?
C14 Fe C3 C4 108.01(16) . . . . ?
C10 Fe C3 C4 151.03(15) . . . . ?
C11 Fe C3 C4 -174.7(2) . . . . ?
C2 C3 C4 C5 -0.5(3) . . . . ?
Fe C3 C4 C5 58.88(18) . . . . ?
C2 C3 C4 Fe -59.41(17) . . . . ?
C1 Fe C4 C3 81.84(16) . . . . ?
C2 Fe C4 C3 37.60(15) . . . . ?
C13 Fe C4 C3 -131.33(16) . . . . ?
C5 Fe C4 C3 119.4(2) . . . . ?
C12 Fe C4 C3 -170.36(16) . . . . ?
C14 Fe C4 C3 -88.59(17) . . . . ?
C10 Fe C4 C3 -55.5(3) . . . . ?
C11 Fe C4 C3 166.3(5) . . . . ?
C3 Fe C4 C5 -119.4(2) . . . . ?
C1 Fe C4 C5 -37.55(14) . . . . ?
C2 Fe C4 C5 -81.79(16) . . . . ?
C13 Fe C4 C5 109.28(16) . . . . ?
C12 Fe C4 C5 70.25(19) . . . . ?
C14 Fe C4 C5 152.03(15) . . . . ?
C10 Fe C4 C5 -174.88(19) . . . . ?
C11 Fe C4 C5 47.0(6) . . . . ?
C2 C1 C5 C4 -0.1(3) . . . . ?
C6 C1 C5 C4 174.7(2) . . . . ?
Fe C1 C5 C4 -59.34(18) . . . . ?
C2 C1 C5 Fe 59.26(16) . . . . ?
C6 C1 C5 Fe -126.0(2) . . . . ?
C3 C4 C5 C1 0.4(3) . . . . ?
Fe C4 C5 C1 59.10(17) . . . . ?
C3 C4 C5 Fe -58.72(18) . . . . ?
C3 Fe C5 C1 -81.92(16) . . . . ?
C2 Fe C5 C1 -38.01(14) . . . . ?
C13 Fe C5 C1 153.53(14) . . . . ?
C12 Fe C5 C1 110.35(15) . . . . ?
C4 Fe C5 C1 -119.6(2) . . . . ?
C14 Fe C5 C1 -171.80(19) . . . . ?
C10 Fe C5 C1 44.0(7) . . . . ?
C11 Fe C5 C1 71.33(18) . . . . ?
C3 Fe C5 C4 37.66(16) . . . . ?
C1 Fe C5 C4 119.6(2) . . . . ?
C2 Fe C5 C4 81.57(17) . . . . ?
C13 Fe C5 C4 -86.88(17) . . . . ?
C12 Fe C5 C4 -130.06(16) . . . . ?
C14 Fe C5 C4 -52.2(3) . . . . ?
C10 Fe C5 C4 163.6(6) . . . . ?
C11 Fe C5 C4 -169.08(16) . . . . ?
C5 C1 C6 S2 54.9(3) . . . . ?
C2 C1 C6 S2 -131.3(2) . . . . ?
Fe C1 C6 S2 -37.9(3) . . . . ?
C5 C1 C6 S1 -68.3(3) . . . . ?
C2 C1 C6 S1 105.5(2) . . . . ?
Fe C1 C6 S1 -161.14(15) . . . . ?
C9 S2 C6 C1 -175.50(19) . . . . ?
C9 S2 C6 S1 -57.34(17) . . . . ?
C7 S1 C6 C1 178.18(17) . . . . ?
C7 S1 C6 S2 57.05(17) . . . . ?
C6 S1 C7 C8 -58.4(2) . . . . ?
S1 C7 C8 C9 67.9(3) . . . . ?
C7 C8 C9 S2 -69.4(3) . . . . ?
C6 S2 C9 C8 60.1(2) . . . . ?
C3 Fe C10 C14 -86.52(17) . . . . ?
C1 Fe C10 C14 -171.29(15) . . . . ?
C2 Fe C10 C14 -130.40(15) . . . . ?
C13 Fe C10 C14 37.70(15) . . . . ?
C5 Fe C10 C14 151.1(6) . . . . ?
C12 Fe C10 C14 81.54(17) . . . . ?
C4 Fe C10 C14 -49.5(3) . . . . ?
C11 Fe C10 C14 119.0(2) . . . . ?
C3 Fe C10 C11 154.48(15) . . . . ?
C1 Fe C10 C11 69.71(19) . . . . ?
C2 Fe C10 C11 110.60(15) . . . . ?
C13 Fe C10 C11 -81.31(16) . . . . ?
C5 Fe C10 C11 32.1(7) . . . . ?
C12 Fe C10 C11 -37.46(15) . . . . ?
C4 Fe C10 C11 -168.46(19) . . . . ?
C14 Fe C10 C11 -119.0(2) . . . . ?
C3 Fe C10 C15 36.2(3) . . . . ?
C1 Fe C10 C15 -48.6(3) . . . . ?
C2 Fe C10 C15 -7.7(3) . . . . ?
C13 Fe C10 C15 160.4(3) . . . . ?
C5 Fe C10 C15 -86.2(7) . . . . ?
C12 Fe C10 C15 -155.8(3) . . . . ?
C4 Fe C10 C15 73.2(3) . . . . ?
C14 Fe C10 C15 122.7(3) . . . . ?
C11 Fe C10 C15 -118.3(3) . . . . ?
C14 C10 C11 C12 -0.3(3) . . . . ?
C15 C10 C11 C12 -174.8(2) . . . . ?
Fe C10 C11 C12 59.07(18) . . . . ?
C14 C10 C11 Fe -59.38(18) . . . . ?
C15 C10 C11 Fe 126.1(2) . . . . ?
C3 Fe C11 C12 -169.9(2) . . . . ?
C1 Fe C11 C12 108.40(16) . . . . ?
C2 Fe C11 C12 152.68(16) . . . . ?
C13 Fe C11 C12 -37.81(16) . . . . ?
C5 Fe C11 C12 67.3(2) . . . . ?
C4 Fe C11 C12 28.1(6) . . . . ?
C14 Fe C11 C12 -81.64(17) . . . . ?
C10 Fe C11 C12 -119.4(2) . . . . ?
C3 Fe C11 C10 -50.5(3) . . . . ?
C1 Fe C11 C10 -132.19(15) . . . . ?
C2 Fe C11 C10 -87.91(16) . . . . ?
C13 Fe C11 C10 81.60(16) . . . . ?
C5 Fe C11 C10 -173.30(15) . . . . ?
C12 Fe C11 C10 119.4(2) . . . . ?
C4 Fe C11 C10 147.5(5) . . . . ?
C14 Fe C11 C10 37.77(15) . . . . ?
C10 C11 C12 C13 0.2(3) . . . . ?
Fe C11 C12 C13 59.33(18) . . . . ?
C10 C11 C12 Fe -59.13(17) . . . . ?
C3 Fe C12 C13 36.1(6) . . . . ?
C1 Fe C12 C13 151.31(15) . . . . ?
C2 Fe C12 C13 -173.35(19) . . . . ?
C5 Fe C12 C13 108.01(17) . . . . ?
C4 Fe C12 C13 67.8(2) . . . . ?
C14 Fe C12 C13 -37.57(16) . . . . ?
C10 Fe C12 C13 -81.39(17) . . . . ?
C11 Fe C12 C13 -119.0(2) . . . . ?
C3 Fe C12 C11 155.2(5) . . . . ?
C1 Fe C12 C11 -89.65(17) . . . . ?
C2 Fe C12 C11 -54.3(3) . . . . ?
C13 Fe C12 C11 119.0(2) . . . . ?
C5 Fe C12 C11 -132.94(16) . . . . ?
C4 Fe C12 C11 -173.16(16) . . . . ?
C14 Fe C12 C11 81.48(17) . . . . ?
C10 Fe C12 C11 37.66(15) . . . . ?
C11 C12 C13 C14 0.0(3) . . . . ?
Fe C12 C13 C14 59.75(18) . . . . ?
C11 C12 C13 Fe -59.74(18) . . . . ?
C3 Fe C13 C14 69.8(2) . . . . ?
C1 Fe C13 C14 -174.3(2) . . . . ?
C2 Fe C13 C14 43.5(6) . . . . ?
C5 Fe C13 C14 151.96(15) . . . . ?
C12 Fe C13 C14 -119.4(2) . . . . ?
C4 Fe C13 C14 109.06(16) . . . . ?
C10 Fe C13 C14 -37.72(16) . . . . ?
C11 Fe C13 C14 -81.69(17) . . . . ?
C3 Fe C13 C12 -170.87(16) . . . . ?
C1 Fe C13 C12 -54.9(3) . . . . ?
C2 Fe C13 C12 162.9(5) . . . . ?
C5 Fe C13 C12 -88.67(18) . . . . ?
C4 Fe C13 C12 -131.57(16) . . . . ?
C14 Fe C13 C12 119.4(2) . . . . ?
C10 Fe C13 C12 81.65(17) . . . . ?
C11 Fe C13 C12 37.68(16) . . . . ?
C12 C13 C14 C10 -0.2(3) . . . . ?
Fe C13 C14 C10 59.50(18) . . . . ?
C12 C13 C14 Fe -59.70(18) . . . . ?
C11 C10 C14 C13 0.3(3) . . . . ?
C15 C10 C14 C13 174.6(2) . . . . ?
Fe C10 C14 C13 -59.19(18) . . . . ?
C11 C10 C14 Fe 59.51(17) . . . . ?
C15 C10 C14 Fe -126.2(3) . . . . ?
C3 Fe C14 C13 -130.27(17) . . . . ?
C1 Fe C14 C13 161.7(6) . . . . ?
C2 Fe C14 C13 -169.71(16) . . . . ?
C5 Fe C14 C13 -52.3(3) . . . . ?
C12 Fe C14 C13 37.60(16) . . . . ?
C4 Fe C14 C13 -86.98(17) . . . . ?
C10 Fe C14 C13 119.1(2) . . . . ?
C11 Fe C14 C13 81.29(17) . . . . ?
C3 Fe C14 C10 110.58(16) . . . . ?
C1 Fe C14 C10 42.6(7) . . . . ?
C2 Fe C14 C10 71.15(19) . . . . ?
C13 Fe C14 C10 -119.1(2) . . . . ?
C5 Fe C14 C10 -171.43(19) . . . . ?
C12 Fe C14 C10 -81.54(16) . . . . ?
C4 Fe C14 C10 153.87(15) . . . . ?
C11 Fe C14 C10 -37.85(15) . . . . ?
C14 C10 C15 S3 46.5(3) . . . . ?
C11 C10 C15 S3 -140.1(2) . . . . ?
Fe C10 C15 S3 -48.2(3) . . . . ?
C14 C10 C15 S4 -76.0(3) . . . . ?
C11 C10 C15 S4 97.4(3) . . . . ?
Fe C10 C15 S4 -170.70(16) . . . . ?
C16 S3 C15 C10 -179.8(2) . . . . ?
C16 S3 C15 S4 -60.72(17) . . . . ?
C18 S4 C15 C10 -177.0(2) . . . . ?
C18 S4 C15 S3 60.64(19) . . . . ?
C15 S3 C16 C17 60.5(3) . . . . ?
S3 C16 C17 C18 -65.6(3) . . . . ?
C16 C17 C18 S4 64.1(4) . . . . ?
C15 S4 C18 C17 -58.7(3) . . . . ?
